data_2015986
loop_
_publ_author_name
'Branko Kaitner'
'Vladimir Stilinovi\'c'

_publ_section_title
;
 Conformational enantiomeric disorder in tripivaloylmethane
;
_journal_coeditor_code GD3098
_journal_issue 6
_journal_name_full 'Acta Crystallographica Section C'
_journal_page_first o353
_journal_page_last o354
_journal_paper_doi 10.1107/S0108270107012474
_journal_volume 63
_journal_year 2007
_chemical_formula_iupac 'C16 H28 O3'
_chemical_formula_moiety 'C16 H28 O3'
_chemical_formula_sum 'C16 H28 O3'
_chemical_formula_weight 268.38
_chemical_name_common tripivaloylmethane
_chemical_name_systematic
;
4-(2,2-dimethylpropanoyl)-2,2,6,6-tetramethylheptane-3,5-dione
;
_space_group_IT_number 160
_symmetry_cell_setting trigonal
_symmetry_space_group_name_Hall 'R 3 -2"'
_symmetry_space_group_name_H-M 'R 3 m :H'
_audit_creation_method 'WinGX routine CIF_UPDATE'
_cell_angle_alpha 90
_cell_angle_beta 90
_cell_angle_gamma 120
_cell_formula_units_Z 3
_cell_length_a 15.711(7)
_cell_length_b 15.711(7)
_cell_length_c 5.792(2)
_cell_measurement_reflns_used 1072
_cell_measurement_temperature 298(2)
_cell_measurement_theta_max 32.0
_cell_measurement_theta_min 4.6
_cell_volume 1238.1(9)
_computing_cell_refinement
;
CrysAlis RED (Oxford Diffraction, 2003)
;
_computing_data_collection
;
CrysAlis CCD (Oxford Diffraction, 2003)
;
_computing_data_reduction
;
CrysAlis RED
;
_computing_molecular_graphics 'ORTEP-3 (Farrugia, 1997)'
_computing_publication_material
;
WinGX (Farrugia, 1999) and PARST97 (Nardelli, 1995)
;
_computing_structure_refinement 'SHELXL97 (Sheldrick, 1997)'
_computing_structure_solution 'SHELXS97 (Sheldrick, 1997)'
_diffrn_ambient_temperature 298(2)
_diffrn_measured_fraction_theta_full 0.989
_diffrn_measured_fraction_theta_max 0.979
_diffrn_measurement_device_type
;
Oxford Diffraction Xcalibur CCD
diffractometer
;
_diffrn_measurement_method 'omega scan'
_diffrn_radiation_monochromator graphite
_diffrn_radiation_source 'fine-focus sealed tube'
_diffrn_radiation_type MoK\a
_diffrn_radiation_wavelength 0.71073
_diffrn_reflns_av_R_equivalents 0.0348
_diffrn_reflns_limit_h_max 22
_diffrn_reflns_limit_h_min -23
_diffrn_reflns_limit_k_max 23
_diffrn_reflns_limit_k_min -21
_diffrn_reflns_limit_l_max 8
_diffrn_reflns_limit_l_min -8
_diffrn_reflns_number 3386
_diffrn_reflns_theta_full 25
_diffrn_reflns_theta_max 31.93
_diffrn_reflns_theta_min 4.49
_diffrn_standards_decay_% 0
_diffrn_standards_number '4 '
_exptl_absorpt_coefficient_mu 0.072
_exptl_absorpt_correction_type none
_exptl_crystal_colour colourless
_exptl_crystal_density_diffrn 1.08
_exptl_crystal_density_method 'not measured'
_exptl_crystal_description prism
_exptl_crystal_F_000 444
_exptl_crystal_size_max 0.65
_exptl_crystal_size_mid 0.29
_exptl_crystal_size_min 0.22
_refine_diff_density_max 0.122
_refine_diff_density_min -0.133
_refine_ls_extinction_method none
_refine_ls_goodness_of_fit_ref 1.07
_refine_ls_hydrogen_treatment mixed
_refine_ls_matrix_type full
_refine_ls_number_parameters 50
_refine_ls_number_reflns 518
_refine_ls_number_restraints 2
_refine_ls_restrained_S_all 1.068
_refine_ls_R_factor_gt 0.0749
_refine_ls_shift/su_max 0
_refine_ls_structure_factor_coef Fsqd
_refine_ls_weighting_details 'calc w=1/[\s^2^(Fo^2^)+(0.1632P)^2^+0.0580P] where P=(Fo^2^+2Fc^2^)/3'
_refine_ls_weighting_scheme calc
_refine_ls_wR_factor_ref 0.2339
_reflns_number_gt 433
_reflns_number_total 518
_reflns_threshold_expression I>2sigma(I)
_cod_data_source_file gd3098.cif
_cod_data_source_block I
_cod_original_sg_symbol_H-M 'R 3 m'
_cod_database_code 2015986

loop_
_symmetry_equiv_pos_as_xyz
'x, y, z'
'-y, x-y, z'
'-y, -x, z'
'-x+y, -x, z'
'x, x-y, z'
'-x+y, y, z'
'x+2/3, y+1/3, z+1/3'
'-y+2/3, x-y+1/3, z+1/3'
'-y+2/3, -x+1/3, z+1/3'
'-x+y+2/3, -x+1/3, z+1/3'
'x+2/3, x-y+1/3, z+1/3'
'-x+y+2/3, y+1/3, z+1/3'
'x+1/3, y+2/3, z+2/3'
'-y+1/3, x-y+2/3, z+2/3'
'-y+1/3, -x+2/3, z+2/3'
'-x+y+1/3, -x+2/3, z+2/3'
'x+1/3, x-y+2/3, z+2/3'
'-x+y+1/3, y+2/3, z+2/3'

loop_
_atom_site_type_symbol
_atom_site_label
_atom_site_fract_x
_atom_site_fract_y
_atom_site_fract_z
_atom_site_U_iso_or_equiv
_atom_site_adp_type
_atom_site_calc_flag
_atom_site_refinement_flags
_atom_site_occupancy
C C5 0.2751(5) 0.154(3) 0.8404(13) 0.142(14) Uani d P 0.5
H H5A 0.264 0.202 0.7673 0.213 Uiso calc PR 0.5
H H5B 0.2737 0.1086 0.7263 0.213 Uiso calc PR 0.5
H H5C 0.3381 0.1856 0.915 0.213 Uiso calc PR 0.5
C C4 0.2015(5) 0.1767(4) 1.1820(14) 0.137(2) Uani d . 1
H H6A 0.1385 0.1544 1.2526 0.205 Uiso calc R 1
H H6B 0.2202 0.2359 1.0968 0.205 Uiso calc R 1
H H6C 0.2495 0.1895 1.2996 0.205 Uiso calc R 1
C C1 0 0 0.9920(7) 0.0443(9) Uani d SD 1
C C3 0.1954(2) 0.09771(11) 1.0186(7) 0.0651(9) Uani d S 1
C C2 0.1002(3) 0.0802(3) 0.9009(6) 0.0507(9) Uani d P 0.5
O O1 0.1007(3) 0.1278(4) 0.7338(7) 0.0811(14) Uani d P 0.5
H H1 0 0 1.160(4) 0.066(19) Uiso d SD 1

loop_
_atom_site_aniso_label
_atom_site_aniso_U_11
_atom_site_aniso_U_22
_atom_site_aniso_U_33
_atom_site_aniso_U_12
_atom_site_aniso_U_13
_atom_site_aniso_U_23
C5 0.058(3) 0.18(2) 0.096(4) -0.007(10) 0.015(3) 0.001(9)
C4 0.162(6) 0.112(4) 0.135(4) 0.068(4) -0.012(4) -0.032(3)
C1 0.0465(12) 0.0465(12) 0.0401(16) 0.0232(6) 0 0
C3 0.0483(15) 0.0738(16) 0.0647(16) 0.0241(8) -0.0025(13) -0.0013(6)
C2 0.0490(18) 0.0504(16) 0.0494(18) 0.0224(14) 0.0041(14) 0.0019(13)
O1 0.071(2) 0.086(3) 0.076(2) 0.032(2) 0.0107(17) 0.0382(19)

loop_
_atom_type_symbol
_atom_type_description
_atom_type_scat_dispersion_real
_atom_type_scat_dispersion_imag
_atom_type_scat_source
C C 0.0033 0 'International Tables Vol C Tables 4.2.6.8 and 6.1.1.4'
H H 0 0 'International Tables Vol C Tables 4.2.6.8 and 6.1.1.4'
O O 0.0106 0 'International Tables Vol C Tables 4.2.6.8 and 6.1.1.4'

loop_
_geom_angle_atom_site_label_1
_geom_angle_atom_site_label_2
_geom_angle_atom_site_label_3
_geom_angle_site_symmetry_1
_geom_angle_site_symmetry_3
_geom_angle
C3 C5 H5A . . 109.5
C3 C5 H5B . . 109.5
H5A C5 H5B . . 109.5
C3 C5 H5C . . 109.5
H5A C5 H5C . . 109.5
H5B C5 H5C . . 109.5
C3 C4 H6A . . 109.5
C3 C4 H6B . . 109.5
H6A C4 H6B . . 109.5
C3 C4 H6C . . 109.5
H6A C4 H6C . . 109.5
H6B C4 H6C . . 109.5
C2 C1 C2 4 . 108.87(19)
C2 C1 H1 4 . 110.07(19)
C2 C1 H1 3 . 110.07(19)
C2 C1 H1 5 . 110.07(18)
C2 C1 H1 . . 110.07(19)
C2 C1 H1 6 . 110.07(18)
C2 C1 H1 2 . 110.07(18)
C4 C3 C4 . 5 103.0(6)
C4 C3 C5 . . 104.7(18)
C4 C3 C5 5 . 120.9(17)
C4 C3 C5 . 5 120.9(17)
C4 C3 C5 5 5 104.7(18)
C4 C3 C2 . . 94.6(3)
C4 C3 C2 5 . 124.1(3)
C5 C3 C2 . . 104.4(9)
C5 C3 C2 5 . 110.6(6)
C4 C3 C2 . 5 124.1(3)
C4 C3 C2 5 5 94.6(3)
C5 C3 C2 . 5 110.6(6)
C5 C3 C2 5 5 104.4(9)
C2 C2 O1 5 . 127.6(3)
C2 C2 C1 5 . 72.08(16)
O1 C2 C1 . . 117.6(4)
C2 C2 C3 5 . 72.10(16)
O1 C2 C3 . . 122.3(4)
C1 C2 C3 . . 120.0(3)
C2 C2 C2 5 6 120.000(3)
O1 C2 C2 . 6 72.5(3)
C3 C2 C2 . 6 152.00(19)
C2 C2 O1 5 6 133.6(2)
C1 C2 O1 . 6 85.7(2)
C3 C2 O1 . 6 150.8(3)
O1 O1 C2 6 . 107.5(3)
C2 O1 C2 . 6 70.1(3)

loop_
_geom_bond_atom_site_label_1
_geom_bond_atom_site_label_2
_geom_bond_site_symmetry_2
_geom_bond_distance
C5 C3 . 1.518(11)
C5 H5A . 0.96
C5 H5B . 0.96
C5 H5C . 0.96
C4 C3 . 1.526(7)
C4 H6A . 0.96
C4 H6B . 0.96
C4 H6C . 0.96
C1 C2 . 1.537(4)
C1 H1 . 0.97(2)
C3 C4 5 1.525(7)
C3 C5 5 1.518(11)
C3 C2 . 1.538(5)
C2 O1 . 1.221(6)
